data_4316398
loop_
_publ_author_name
'Zakariae Amghouz'
'Laura Roces'
'Santiago Garc\'ia-Granda'
'Jos\'e R. Garc\'ia'
'Badredine Souhail'
'Lu\'is Mafra'
'Fa-nian Shi'
'Jo\~ao Rocha'

_publ_contact_author_address
;
Departamentos de Qu\'imica F\'isica y Anal\'itica 
y Qu\'imica Org\'anica e Inorg\'anica
Universidad de Oviedo
Juli\'an Claver\'ia 8, 33006  
Oviedo, Spain 
;
_publ_contact_author_email amghouz.uo@uniovi.es
_publ_contact_author_fax 0034985103446
_publ_contact_author_name 'Amghouz, Z.'
_publ_contact_author_phone 0034985105753
_publ_section_title
;
 Metal Organic Frameworks Assembled from Y(III), Na(I), and Chiral
 Flexible-Achiral Rigid Dicarboxylates
;
_journal_name_full 'Inorganic Chemistry'
_journal_page_first 7917
_journal_page_last 7926
_journal_paper_doi 10.1021/ic100867w
_journal_volume 49
_journal_year 2010
_chemical_absolute_configuration ad
_chemical_formula_moiety 'C18 H16 Na O12 Y'
_chemical_formula_sum 'C18 H16 Na O12 Y'
_chemical_formula_weight 536.21
_chemical_name_systematic
;
 ?
;
_space_group_IT_number 20
_symmetry_cell_setting orthorhombic
_symmetry_space_group_name_Hall 'C 2c 2'
_symmetry_space_group_name_H-M 'C 2 2 21'
_atom_sites_solution_hydrogens geom
_atom_sites_solution_primary direct
_atom_sites_solution_secondary difmap
_audit_conform_dict_location ftp://ftp.iucr.org/pub/cif_core.dic
_audit_conform_dict_name cif_core.dic
_audit_conform_dict_version 2.4
_audit_creation_date 2010-02-01T20:38:01-00:00
_audit_creation_method 'WinGX routine CIF_UPDATE'
_cell_angle_alpha 90
_cell_angle_beta 90
_cell_angle_gamma 90
_cell_formula_units_Z 4
_cell_length_a 6.8531(2)
_cell_length_b 39.0426(8)
_cell_length_c 7.4976(2)
_cell_measurement_reflns_used 2423
_cell_measurement_temperature 293(2)
_cell_measurement_theta_max 70.3357
_cell_measurement_theta_min 4.5244
_cell_volume 2006.08(9)
_computing_cell_refinement
;
        CrysAlisPro, Oxford Diffraction Ltd.,
        Version 1.171.33.32 (release 27-01-2009 CrysAlis171 .NET)
        (compiled Jan 27 2009,14:17:37)
;
_computing_data_collection
;
        CrysAlisPro, Oxford Diffraction Ltd.,
        Version 1.171.33.32 (release 27-01-2009 CrysAlis171 .NET)
        (compiled Jan 27 2009,14:17:37)
;
_computing_data_reduction
;
        CrysAlisPro, Oxford Diffraction Ltd.,
        Version 1.171.33.32 (release 27-01-2009 CrysAlis171 .NET)
        (compiled Jan 27 2009,14:17:37)
;
_computing_structure_refinement 'SHELXL-97 (Sheldrick, 1997)'
_computing_structure_solution 'DIRDIF-2008 (Beurskens, 2008)'
_diffrn_ambient_temperature 293(2)
_diffrn_detector_area_resol_mean 10.2673
_diffrn_measured_fraction_theta_full 0.997
_diffrn_measured_fraction_theta_max 0.997
_diffrn_measurement_device_type 'Goniometer Xcalibur, detector: Ruby (Gemini Cu)'
_diffrn_measurement_method '\w scans'
_diffrn_orient_matrix_UB_11 0.1636614598
_diffrn_orient_matrix_UB_12 -0.0074764711
_diffrn_orient_matrix_UB_13 0.1351818779
_diffrn_orient_matrix_UB_21 0.1498726944
_diffrn_orient_matrix_UB_22 -0.0009538488
_diffrn_orient_matrix_UB_23 -0.1529516828
_diffrn_orient_matrix_UB_31 0.0352099976
_diffrn_orient_matrix_UB_32 0.0387147661
_diffrn_orient_matrix_UB_33 0.0223335511
_diffrn_radiation_monochromator graphite
_diffrn_radiation_type CuK\a
_diffrn_radiation_wavelength 1.54184
_diffrn_reflns_av_R_equivalents 0.0303
_diffrn_reflns_av_unetI/netI 0.0414
_diffrn_reflns_limit_h_max 8
_diffrn_reflns_limit_h_min -4
_diffrn_reflns_limit_k_max 47
_diffrn_reflns_limit_k_min -32
_diffrn_reflns_limit_l_max 7
_diffrn_reflns_limit_l_min -9
_diffrn_reflns_number 3491
_diffrn_reflns_theta_full 70.55
_diffrn_reflns_theta_max 70.55
_diffrn_reflns_theta_min 4.53
_exptl_absorpt_coefficient_mu 4.928
_exptl_absorpt_correction_T_max 1
_exptl_absorpt_correction_T_min 0.83103
_exptl_absorpt_correction_type refdelf
_exptl_absorpt_process_details
;
        Parkin S,Moezzi B & Hope H, (1995) J. Appl. Cryst. 28, 53-56
        Cubic fit to sin(theta)/lambda - 24 parameters
;
_exptl_crystal_colour colourless
_exptl_crystal_density_diffrn 1.775
_exptl_crystal_density_method 'not measured'
_exptl_crystal_description needel
_exptl_crystal_F_000 1080
_exptl_crystal_size_max 0.1187
_exptl_crystal_size_mid 0.0477
_exptl_crystal_size_min 0.0176
_refine_diff_density_max 0.356
_refine_diff_density_min -0.449
_refine_diff_density_rms 0.082
_refine_ls_abs_structure_details 'Flack H D (1983), Acta Cryst. A39, 876-881'
_refine_ls_abs_structure_Flack -0.01(2)
_refine_ls_extinction_method none
_refine_ls_goodness_of_fit_ref 1.145
_refine_ls_hydrogen_treatment mixed
_refine_ls_matrix_type full
_refine_ls_number_parameters 158
_refine_ls_number_reflns 1786
_refine_ls_number_restraints 3
_refine_ls_restrained_S_all 1.145
_refine_ls_R_factor_all 0.0317
_refine_ls_R_factor_gt 0.0278
_refine_ls_shift/su_max 0.001
_refine_ls_shift/su_mean 0
_refine_ls_structure_factor_coef Fsqd
_refine_ls_weighting_details 'calc w=1/[\s^2^(Fo^2^)+(0.0361P)^2^+0.0000P] where P=(Fo^2^+2Fc^2^)/3'
_refine_ls_weighting_scheme calc
_refine_ls_wR_factor_gt 0.0715
_refine_ls_wR_factor_ref 0.0723
_reflns_number_gt 1622
_reflns_number_total 1786
_reflns_threshold_expression >2sigma(I)
_cod_data_source_file ic100867w_si_001_1.cif
_cod_data_source_block ZA2
_cod_database_code 4316398

loop_
_symmetry_equiv_pos_as_xyz
'x, y, z'
'x, -y, -z'
'-x, y, -z+1/2'
'-x, -y, z+1/2'
'x+1/2, y+1/2, z'
'x+1/2, -y+1/2, -z'
'-x+1/2, y+1/2, -z+1/2'
'-x+1/2, -y+1/2, z+1/2'

loop_
_atom_site_label
_atom_site_type_symbol
_atom_site_fract_x
_atom_site_fract_y
_atom_site_fract_z
_atom_site_U_iso_or_equiv
_atom_site_adp_type
_atom_site_occupancy
_atom_site_symmetry_multiplicity
_atom_site_calc_flag
_atom_site_refinement_flags
_atom_site_disorder_assembly
_atom_site_disorder_group
Y1 Y 0.5 0.291721(9) 0.75 0.01284(12) Uani 1 2 d S . .
Na1 Na 0 0.33429(5) 0.75 0.0315(5) Uani 1 2 d S . .
O1 O 0.6591(3) 0.34589(6) 0.7626(8) 0.0236(6) Uani 1 1 d . . .
O2 O 0.6518(5) 0.63607(7) 0.7000(5) 0.0310(9) Uani 1 1 d . . .
O3 O 0.5682(4) 0.30503(7) 0.4463(4) 0.0210(7) Uani 1 1 d . . .
O4 O 0.8135(4) 0.27972(6) 0.8293(4) 0.0191(6) Uani 1 1 d . . .
O5 O 0.5470(4) 0.24370(6) 0.5681(4) 0.0192(8) Uani 1 1 d . . .
C1 C 0.5 0.36208(11) 0.75 0.0184(9) Uani 1 2 d S . .
C2 C 0.5 0.40023(11) 0.75 0.0233(10) Uani 1 2 d S . .
C3 C 0.3334(6) 0.41821(10) 0.7054(6) 0.0298(13) Uani 1 1 d . . .
H3 H 0.2202 0.4064 0.6755 0.036 Uiso 1 1 calc R . .
C4 C 0.3335(7) 0.45393(10) 0.7048(7) 0.0339(14) Uani 1 1 d . . .
H4 H 0.2205 0.4657 0.6736 0.041 Uiso 1 1 calc R . .
C5 C 0.5 0.47215(12) 0.75 0.0288(12) Uani 1 2 d S . .
C6 C 0.5 0.51002(12) 0.75 0.0314(12) Uani 1 2 d S . .
C7 C 0.3339(7) 0.52852(10) 0.7974(7) 0.0332(14) Uani 1 1 d . . .
H7 H 0.2203 0.5168 0.8271 0.04 Uiso 1 1 calc R . .
C8 C 0.3349(7) 0.56411(10) 0.8012(7) 0.0325(12) Uani 1 1 d . . .
H8 H 0.2241 0.5759 0.8382 0.039 Uiso 1 1 calc R . .
C9 C 0.5 0.58224(11) 0.75 0.0247(11) Uani 1 2 d S . .
C10 C 0.5 0.62092(12) 0.75 0.0257(11) Uani 1 2 d S . .
C11 C 0.5891(6) 0.27904(9) 0.3135(5) 0.0155(8) Uani 1 1 d . . .
H11 H 0.7081 0.2833 0.2445 0.019 Uiso 1 1 calc R . .
C12 C 0.6081(6) 0.24493(9) 0.4123(5) 0.0148(8) Uani 1 1 d . . .
O6 O -0.0090(10) 0.36389(11) 1.0175(5) 0.0583(10) Uani 1 1 d D . .
H3O H 0.608(11) 0.3238(16) 0.403(9) 0.07 Uiso 1 1 d . . .
H6A H 0.112(6) 0.3687(15) 1.080(9) 0.07 Uiso 1 1 d D . .
H6B H -0.059(8) 0.3421(10) 1.056(9) 0.07 Uiso 1 1 d D . .

loop_
_atom_site_aniso_label
_atom_site_aniso_U_11
_atom_site_aniso_U_22
_atom_site_aniso_U_33
_atom_site_aniso_U_23
_atom_site_aniso_U_13
_atom_site_aniso_U_12
Y1 0.01288(19) 0.01333(17) 0.01230(19) 0 -0.0015(3) 0
Na1 0.0204(10) 0.0338(10) 0.0403(13) 0 -0.004(3) 0
O1 0.0179(12) 0.0185(10) 0.0346(18) 0.001(2) 0.000(2) -0.0003(9)
O2 0.0285(16) 0.0200(13) 0.045(3) 0.0033(13) 0.0105(15) -0.0005(12)
O3 0.0331(17) 0.0124(11) 0.0174(14) -0.0006(11) -0.0025(12) -0.0006(10)
O4 0.0162(13) 0.0172(12) 0.0240(14) 0.0044(11) -0.0040(12) 0.0009(11)
O5 0.027(2) 0.0155(11) 0.0151(13) -0.0016(10) -0.0001(11) 0.0030(10)
C1 0.020(2) 0.022(2) 0.014(2) 0 -0.001(5) 0
C2 0.028(3) 0.018(2) 0.023(2) 0 -0.002(6) 0
C3 0.028(2) 0.0182(18) 0.043(4) -0.0018(18) -0.005(2) -0.0021(17)
C4 0.039(3) 0.0216(19) 0.041(4) 0.0006(19) -0.003(2) 0.0087(18)
C5 0.036(3) 0.019(2) 0.032(3) 0 -0.003(6) 0
C6 0.039(3) 0.023(2) 0.032(3) 0 -0.004(7) 0
C7 0.037(3) 0.0204(18) 0.042(4) -0.0003(18) 0.007(2) -0.0048(18)
C8 0.037(3) 0.0210(19) 0.040(3) -0.0007(18) 0.011(2) 0.0061(18)
C9 0.035(3) 0.014(2) 0.025(3) 0 0.008(6) 0
C10 0.031(3) 0.024(2) 0.022(2) 0 0.001(6) 0
C11 0.0172(17) 0.0162(15) 0.0130(17) 0.0004(14) 0.0037(16) -0.0007(15)
C12 0.014(2) 0.0124(16) 0.018(2) -0.0016(15) -0.0038(17) -0.0004(14)
O6 0.035(2) 0.093(3) 0.047(2) -0.014(2) -0.017(3) 0.002(4)

loop_
_atom_type_symbol
_atom_type_description
_atom_type_scat_dispersion_real
_atom_type_scat_dispersion_imag
_atom_type_scat_source
C C 0.0181 0.0091 'International Tables Vol C Tables 4.2.6.8 and 6.1.1.4'
H H 0 0 'International Tables Vol C Tables 4.2.6.8 and 6.1.1.4'
O O 0.0492 0.0322 'International Tables Vol C Tables 4.2.6.8 and 6.1.1.4'
Y Y -0.267 2.0244 'International Tables Vol C Tables 4.2.6.8 and 6.1.1.4'
Na Na 0.1353 0.1239 'International Tables Vol C Tables 4.2.6.8 and 6.1.1.4'

loop_
_geom_angle_atom_site_label_1
_geom_angle_atom_site_label_2
_geom_angle_atom_site_label_3
_geom_angle
_geom_angle_site_symmetry_1
_geom_angle_site_symmetry_3
_geom_angle_publ_flag
O4 Y1 O4 156.26(13) . 3_656 ?
O4 Y1 O5 79.22(10) . 3_656 ?
O4 Y1 O5 81.81(10) 3_656 3_656 ?
O4 Y1 O5 81.81(10) . . ?
O4 Y1 O5 79.22(10) 3_656 . ?
O5 Y1 O5 73.54(13) 3_656 . ?
O4 Y1 O1 74.95(9) . . ?
O4 Y1 O1 128.67(10) 3_656 . ?
O5 Y1 O1 138.71(15) 3_656 . ?
O5 Y1 O1 132.18(13) . . ?
O4 Y1 O1 128.67(10) . 3_656 ?
O4 Y1 O1 74.96(9) 3_656 3_656 ?
O5 Y1 O1 132.18(13) 3_656 3_656 ?
O5 Y1 O1 138.71(15) . 3_656 ?
O1 Y1 O1 54.72(12) . 3_656 ?
O4 Y1 O3 96.28(11) . . ?
O4 Y1 O3 88.88(11) 3_656 . ?
O5 Y1 O3 139.35(9) 3_656 . ?
O5 Y1 O3 65.85(9) . . ?
O1 Y1 O3 75.77(16) . . ?
O1 Y1 O3 81.84(15) 3_656 . ?
O4 Y1 O3 88.88(11) . 3_656 ?
O4 Y1 O3 96.28(11) 3_656 3_656 ?
O5 Y1 O3 65.85(9) 3_656 3_656 ?
O5 Y1 O3 139.35(9) . 3_656 ?
O1 Y1 O3 81.84(15) . 3_656 ?
O1 Y1 O3 75.77(16) 3_656 3_656 ?
O3 Y1 O3 154.79(13) . 3_656 ?
O4 Y1 C1 101.87(7) . . ?
O4 Y1 C1 101.87(7) 3_656 . ?
O5 Y1 C1 143.23(7) 3_656 . ?
O5 Y1 C1 143.23(7) . . ?
O1 Y1 C1 27.36(6) . . ?
O1 Y1 C1 27.36(6) 3_656 . ?
O3 Y1 C1 77.40(6) . . ?
O3 Y1 C1 77.40(6) 3_656 . ?
O4 Y1 Na1 40.63(7) . 1_655 ?
O4 Y1 Na1 159.79(8) 3_656 1_655 ?
O5 Y1 Na1 118.25(7) 3_656 1_655 ?
O5 Y1 Na1 103.05(7) . 1_655 ?
O1 Y1 Na1 36.91(6) . 1_655 ?
O1 Y1 Na1 91.40(6) 3_656 1_655 ?
O3 Y1 Na1 74.23(7) . 1_655 ?
O3 Y1 Na1 94.66(7) 3_656 1_655 ?
C1 Y1 Na1 64.13(3) . 1_655 ?
O4 Y1 Na1 159.78(8) . . ?
O4 Y1 Na1 40.63(7) 3_656 . ?
O5 Y1 Na1 103.05(7) 3_656 . ?
O5 Y1 Na1 118.25(7) . . ?
O1 Y1 Na1 91.40(6) . . ?
O1 Y1 Na1 36.91(6) 3_656 . ?
O3 Y1 Na1 94.66(7) . . ?
O3 Y1 Na1 74.23(7) 3_656 . ?
C1 Y1 Na1 64.13(3) . . ?
Na1 Y1 Na1 128.25(5) 1_655 . ?
O6 Na1 O6 120.1(2) . 3_556 ?
O6 Na1 O1 88.0(2) . 3_656 ?
O6 Na1 O1 81.1(2) 3_556 3_656 ?
O6 Na1 O1 81.1(2) . 1_455 ?
O6 Na1 O1 88.0(2) 3_556 1_455 ?
O1 Na1 O1 158.07(15) 3_656 1_455 ?
O6 Na1 O4 129.13(15) . 3_656 ?
O6 Na1 O4 101.62(15) 3_556 3_656 ?
O1 Na1 O4 70.04(9) 3_656 3_656 ?
O1 Na1 O4 131.19(11) 1_455 3_656 ?
O6 Na1 O4 101.62(15) . 1_455 ?
O6 Na1 O4 129.13(15) 3_556 1_455 ?
O1 Na1 O4 131.19(11) 3_656 1_455 ?
O1 Na1 O4 70.04(9) 1_455 1_455 ?
O4 Na1 O4 66.97(14) 3_656 1_455 ?
O6 Na1 Y1 101.18(17) . 1_455 ?
O6 Na1 Y1 103.98(16) 3_556 1_455 ?
O1 Na1 Y1 164.93(10) 3_656 1_455 ?
O1 Na1 Y1 36.91(6) 1_455 1_455 ?
O4 Na1 Y1 94.94(8) 3_656 1_455 ?
O4 Na1 Y1 35.51(6) 1_455 1_455 ?
O6 Na1 Y1 103.98(16) . . ?
O6 Na1 Y1 101.18(17) 3_556 . ?
O1 Na1 Y1 36.91(6) 3_656 . ?
O1 Na1 Y1 164.93(10) 1_455 . ?
O4 Na1 Y1 35.51(6) 3_656 . ?
O4 Na1 Y1 94.94(8) 1_455 . ?
Y1 Na1 Y1 128.25(5) 1_455 . ?
O6 Na1 H6B 23.8(6) . . ?
O6 Na1 H6B 141.8(10) 3_556 . ?
O1 Na1 H6B 100.5(13) 3_656 . ?
O1 Na1 H6B 76.6(15) 1_455 . ?
O4 Na1 H6B 114.9(12) 3_656 . ?
O4 Na1 H6B 78.2(6) 1_455 . ?
Y1 Na1 H6B 84.4(11) 1_455 . ?
Y1 Na1 H6B 102.2(15) . . ?
C1 O1 Y1 92.6(2) . . ?
C1 O1 Na1 159.8(3) . 1_655 ?
Y1 O1 Na1 106.18(10) . 1_655 ?
C11 O3 Y1 122.1(2) . . ?
C11 O3 H3O 108(5) . . ?
Y1 O3 H3O 128(5) . . ?
C12 O4 Y1 133.2(3) 8_655 . ?
C12 O4 Na1 122.4(2) 8_655 1_655 ?
Y1 O4 Na1 103.86(10) . 1_655 ?
C12 O5 Y1 124.3(2) . . ?
O1 C1 O1 120.0(4) . 3_656 ?
O1 C1 C2 120.00(19) . . ?
O1 C1 C2 120.00(19) 3_656 . ?
O1 C1 Y1 60.00(19) . . ?
O1 C1 Y1 60.00(19) 3_656 . ?
C2 C1 Y1 180 . . ?
C3 C2 C3 118.9(5) . 3_656 ?
C3 C2 C1 120.5(2) . . ?
C3 C2 C1 120.5(2) 3_656 . ?
C2 C3 C4 120.5(4) . . ?
C2 C3 H3 119.7 . . ?
C4 C3 H3 119.7 . . ?
C5 C4 C3 120.9(4) . . ?
C5 C4 H4 119.6 . . ?
C3 C4 H4 119.6 . . ?
C4 C5 C4 118.3(5) . 3_656 ?
C4 C5 C6 120.9(2) . . ?
C4 C5 C6 120.9(2) 3_656 . ?
C7 C6 C7 117.6(5) 3_656 . ?
C7 C6 C5 121.2(2) 3_656 . ?
C7 C6 C5 121.2(2) . . ?
C8 C7 C6 121.3(4) . . ?
C8 C7 H7 119.4 . . ?
C6 C7 H7 119.4 . . ?
C9 C8 C7 120.5(4) . . ?
C9 C8 H8 119.7 . . ?
C7 C8 H8 119.7 . . ?
C8 C9 C8 118.7(5) . 3_656 ?
C8 C9 C10 120.6(2) . . ?
C8 C9 C10 120.6(2) 3_656 . ?
O2 C10 O2 123.7(5) 3_656 . ?
O2 C10 C9 118.2(2) 3_656 . ?
O2 C10 C9 118.2(2) . . ?
O3 C11 C12 106.8(3) . . ?
O3 C11 C11 110.4(3) . 3_655 ?
C12 C11 C11 111.4(2) . 3_655 ?
O3 C11 H11 109.4 . . ?
C12 C11 H11 109.4 . . ?
C11 C11 H11 109.4 3_655 . ?
O5 C12 O4 125.2(4) . 8_654 ?
O5 C12 C11 117.4(3) . . ?
O4 C12 C11 117.4(3) 8_654 . ?
Na1 O6 H6A 119(4) . . ?
Na1 O6 H6B 80(4) . . ?
H6A O6 H6B 109(4) . . ?

loop_
_geom_bond_atom_site_label_1
_geom_bond_atom_site_label_2
_geom_bond_distance
_geom_bond_site_symmetry_2
_geom_bond_publ_flag
Y1 O4 2.278(3) . ?
Y1 O4 2.278(3) 3_656 ?
Y1 O5 2.341(3) 3_656 ?
Y1 O5 2.341(3) . ?
Y1 O1 2.381(2) . ?
Y1 O1 2.381(2) 3_656 ?
Y1 O3 2.382(3) . ?
Y1 O3 2.382(3) 3_656 ?
Y1 C1 2.747(4) . ?
Na1 O6 2.316(4) . ?
Na1 O6 2.316(4) 3_556 ?
Na1 O1 2.382(2) 3_656 ?
Na1 O1 2.382(2) 1_455 ?
Na1 O4 2.554(3) 3_656 ?
Na1 O4 2.554(3) 1_455 ?
Na1 H6B 2.35(7) . ?
O1 C1 1.264(3) . ?
O1 Na1 2.382(2) 1_655 ?
O2 C10 1.254(4) . ?
O3 C11 1.429(5) . ?
O3 H3O 0.84(7) . ?
O4 C12 1.266(5) 8_655 ?
O4 Na1 2.554(3) 1_655 ?
O5 C12 1.242(5) . ?
C1 O1 1.264(3) 3_656 ?
C1 C2 1.490(6) . ?
C2 C3 1.381(5) . ?
C2 C3 1.381(5) 3_656 ?
C3 C4 1.395(5) . ?
C3 H3 0.93 . ?
C4 C5 1.387(6) . ?
C4 H4 0.93 . ?
C5 C4 1.387(6) 3_656 ?
C5 C6 1.479(7) . ?
C6 C7 1.394(5) 3_656 ?
C6 C7 1.394(5) . ?
C7 C8 1.390(6) . ?
C7 H7 0.93 . ?
C8 C9 1.389(5) . ?
C8 H8 0.93 . ?
C9 C8 1.389(5) 3_656 ?
C9 C10 1.510(6) . ?
C10 O2 1.254(4) 3_656 ?
C11 C12 1.530(5) . ?
C11 C11 1.548(8) 3_655 ?
C11 H11 0.98 . ?
C12 O4 1.266(5) 8_654 ?
O6 H6A 0.97(5) . ?
O6 H6B 0.96(5) . ?

loop_
_geom_torsion_atom_site_label_1
_geom_torsion_atom_site_label_2
_geom_torsion_atom_site_label_3
_geom_torsion_atom_site_label_4
_geom_torsion
_geom_torsion_site_symmetry_1
_geom_torsion_site_symmetry_2
_geom_torsion_site_symmetry_3
_geom_torsion_site_symmetry_4
_geom_torsion_publ_flag
O4 Y1 Na1 O6 -14.2(3) . . . . ?
O4 Y1 Na1 O6 140.42(19) 3_656 . . . ?
O5 Y1 Na1 O6 80.07(15) 3_656 . . . ?
O5 Y1 Na1 O6 158.20(16) . . . . ?
O1 Y1 Na1 O6 -60.9(2) . . . . ?
O1 Y1 Na1 O6 -67.0(3) 3_656 . . . ?
O3 Y1 Na1 O6 -136.77(15) . . . . ?
O3 Y1 Na1 O6 20.19(15) 3_656 . . . ?
C1 Y1 Na1 O6 -63.20(14) . . . . ?
Na1 Y1 Na1 O6 -63.20(14) 1_655 . . . ?
O4 Y1 Na1 O6 111.0(2) . . . 3_556 ?
O4 Y1 Na1 O6 -94.38(17) 3_656 . . 3_556 ?
O5 Y1 Na1 O6 -154.73(14) 3_656 . . 3_556 ?
O5 Y1 Na1 O6 -76.60(15) . . . 3_556 ?
O1 Y1 Na1 O6 64.27(19) . . . 3_556 ?
O1 Y1 Na1 O6 58.2(3) 3_656 . . 3_556 ?
O3 Y1 Na1 O6 -11.57(14) . . . 3_556 ?
O3 Y1 Na1 O6 145.39(14) 3_656 . . 3_556 ?
C1 Y1 Na1 O6 62.00(12) . . . 3_556 ?
Na1 Y1 Na1 O6 62.00(12) 1_655 . . 3_556 ?
O4 Y1 Na1 O1 52.8(3) . . . 3_656 ?
O4 Y1 Na1 O1 -152.6(3) 3_656 . . 3_656 ?
O5 Y1 Na1 O1 147.1(2) 3_656 . . 3_656 ?
O5 Y1 Na1 O1 -134.8(2) . . . 3_656 ?
O1 Y1 Na1 O1 6.1(4) . . . 3_656 ?
O3 Y1 Na1 O1 -69.8(2) . . . 3_656 ?
O3 Y1 Na1 O1 87.2(2) 3_656 . . 3_656 ?
C1 Y1 Na1 O1 3.8(2) . . . 3_656 ?
Na1 Y1 Na1 O1 3.8(2) 1_655 . . 3_656 ?
O4 Y1 Na1 O1 -122.2(6) . . . 1_455 ?
O4 Y1 Na1 O1 32.4(5) 3_656 . . 1_455 ?
O5 Y1 Na1 O1 -28.0(5) 3_656 . . 1_455 ?
O5 Y1 Na1 O1 50.2(5) . . . 1_455 ?
O1 Y1 Na1 O1 -169.0(7) . . . 1_455 ?
O1 Y1 Na1 O1 -175.0(3) 3_656 . . 1_455 ?
O3 Y1 Na1 O1 115.2(5) . . . 1_455 ?
O3 Y1 Na1 O1 -87.8(5) 3_656 . . 1_455 ?
C1 Y1 Na1 O1 -171.2(5) . . . 1_455 ?
Na1 Y1 Na1 O1 -171.2(5) 1_655 . . 1_455 ?
O4 Y1 Na1 O4 -154.59(18) . . . 3_656 ?
O5 Y1 Na1 O4 -60.35(14) 3_656 . . 3_656 ?
O5 Y1 Na1 O4 17.79(14) . . . 3_656 ?
O1 Y1 Na1 O4 158.65(19) . . . 3_656 ?
O1 Y1 Na1 O4 152.6(3) 3_656 . . 3_656 ?
O3 Y1 Na1 O4 82.81(14) . . . 3_656 ?
O3 Y1 Na1 O4 -120.23(14) 3_656 . . 3_656 ?
C1 Y1 Na1 O4 156.38(12) . . . 3_656 ?
Na1 Y1 Na1 O4 156.38(12) 1_655 . . 3_656 ?
O4 Y1 Na1 O4 -117.5(3) . . . 1_455 ?
O4 Y1 Na1 O4 37.13(19) 3_656 . . 1_455 ?
O5 Y1 Na1 O4 -23.22(9) 3_656 . . 1_455 ?
O5 Y1 Na1 O4 54.91(10) . . . 1_455 ?
O1 Y1 Na1 O4 -164.22(16) . . . 1_455 ?
O1 Y1 Na1 O4 -170.3(2) 3_656 . . 1_455 ?
O3 Y1 Na1 O4 119.94(10) . . . 1_455 ?
O3 Y1 Na1 O4 -83.10(10) 3_656 . . 1_455 ?
C1 Y1 Na1 O4 -166.49(7) . . . 1_455 ?
Na1 Y1 Na1 O4 -166.49(7) 1_655 . . 1_455 ?
O4 Y1 Na1 Y1 -131.0(2) . . . 1_455 ?
O4 Y1 Na1 Y1 23.62(12) 3_656 . . 1_455 ?
O5 Y1 Na1 Y1 -36.73(7) 3_656 . . 1_455 ?
O5 Y1 Na1 Y1 41.41(8) . . . 1_455 ?
O1 Y1 Na1 Y1 -177.73(14) . . . 1_455 ?
O1 Y1 Na1 Y1 176.2(2) 3_656 . . 1_455 ?
O3 Y1 Na1 Y1 106.43(7) . . . 1_455 ?
O3 Y1 Na1 Y1 -96.61(7) 3_656 . . 1_455 ?
C1 Y1 Na1 Y1 180 . . . 1_455 ?
Na1 Y1 Na1 Y1 180 1_655 . . 1_455 ?
O4 Y1 O1 C1 -169.3(3) . . . . ?
O4 Y1 O1 C1 13.2(4) 3_656 . . . ?
O5 Y1 O1 C1 -116.2(2) 3_656 . . . ?
O5 Y1 O1 C1 126.9(2) . . . . ?
O1 Y1 O1 C1 0 3_656 . . . ?
O3 Y1 O1 C1 90.0(3) . . . . ?
O3 Y1 O1 C1 -78.3(3) 3_656 . . . ?
Na1 Y1 O1 C1 172.6(5) 1_655 . . . ?
Na1 Y1 O1 C1 -4.4(3) . . . . ?
O4 Y1 O1 Na1 18.08(17) . . . 1_655 ?
O4 Y1 O1 Na1 -159.35(13) 3_656 . . 1_655 ?
O5 Y1 O1 Na1 71.3(3) 3_656 . . 1_655 ?
O5 Y1 O1 Na1 -45.6(3) . . . 1_655 ?
O1 Y1 O1 Na1 -172.6(5) 3_656 . . 1_655 ?
O3 Y1 O1 Na1 -82.6(2) . . . 1_655 ?
O3 Y1 O1 Na1 109.1(2) 3_656 . . 1_655 ?
C1 Y1 O1 Na1 -172.6(5) . . . 1_655 ?
Na1 Y1 O1 Na1 -177.03(19) . . . 1_655 ?
O4 Y1 O3 C11 82.0(3) . . . . ?
O4 Y1 O3 C11 -74.8(3) 3_656 . . . ?
O5 Y1 O3 C11 1.3(3) 3_656 . . . ?
O5 Y1 O3 C11 3.9(3) . . . . ?
O1 Y1 O3 C11 154.7(3) . . . . ?
O1 Y1 O3 C11 -149.7(3) 3_656 . . . ?
O3 Y1 O3 C11 -177.2(3) 3_656 . . . ?
C1 Y1 O3 C11 -177.2(3) . . . . ?
Na1 Y1 O3 C11 116.5(3) 1_655 . . . ?
Na1 Y1 O3 C11 -115.0(3) . . . . ?
O4 Y1 O4 C12 -29.7(3) 3_656 . . 8_655 ?
O5 Y1 O4 C12 7.8(4) 3_656 . . 8_655 ?
O5 Y1 O4 C12 -66.9(4) . . . 8_655 ?
O1 Y1 O4 C12 155.3(4) . . . 8_655 ?
O1 Y1 O4 C12 144.1(4) 3_656 . . 8_655 ?
O3 Y1 O4 C12 -131.3(4) . . . 8_655 ?
O3 Y1 O4 C12 73.4(4) 3_656 . . 8_655 ?
C1 Y1 O4 C12 150.3(3) . . . 8_655 ?
Na1 Y1 O4 C12 171.9(4) 1_655 . . 8_655 ?
Na1 Y1 O4 C12 106.4(4) . . . 8_655 ?
O4 Y1 O4 Na1 158.38(11) 3_656 . . 1_655 ?
O5 Y1 O4 Na1 -164.11(12) 3_656 . . 1_655 ?
O5 Y1 O4 Na1 121.20(12) . . . 1_655 ?
O1 Y1 O4 Na1 -16.63(16) . . . 1_655 ?
O1 Y1 O4 Na1 -27.8(2) 3_656 . . 1_655 ?
O3 Y1 O4 Na1 56.77(12) . . . 1_655 ?
O3 Y1 O4 Na1 -98.49(11) 3_656 . . 1_655 ?
C1 Y1 O4 Na1 -21.62(11) . . . 1_655 ?
Na1 Y1 O4 Na1 -65.6(3) . . . 1_655 ?
O4 Y1 O5 C12 -91.1(3) . . . . ?
O4 Y1 O5 C12 103.2(3) 3_656 . . . ?
O5 Y1 O5 C12 -172.2(4) 3_656 . . . ?
O1 Y1 O5 C12 -30.1(4) . . . . ?
O1 Y1 O5 C12 51.3(4) 3_656 . . . ?
O3 Y1 O5 C12 9.6(3) . . . . ?
O3 Y1 O5 C12 -169.7(3) 3_656 . . . ?
C1 Y1 O5 C12 7.8(4) . . . . ?
Na1 Y1 O5 C12 -56.2(3) 1_655 . . . ?
Na1 Y1 O5 C12 91.5(3) . . . . ?
Y1 O1 C1 O1 0 . . . 3_656 ?
Na1 O1 C1 O1 159.0(12) 1_655 . . 3_656 ?
Y1 O1 C1 C2 180 . . . . ?
Na1 O1 C1 C2 -21.1(12) 1_655 . . . ?
Na1 O1 C1 Y1 158.9(12) 1_655 . . . ?
O4 Y1 C1 O1 10.5(3) . . . . ?
O4 Y1 C1 O1 -169.5(3) 3_656 . . . ?
O5 Y1 C1 O1 98.3(3) 3_656 . . . ?
O5 Y1 C1 O1 -81.7(3) . . . . ?
O1 Y1 C1 O1 180 3_656 . . . ?
O3 Y1 C1 O1 -83.4(3) . . . . ?
O3 Y1 C1 O1 96.6(3) 3_656 . . . ?
Na1 Y1 C1 O1 -4.9(3) 1_655 . . . ?
Na1 Y1 C1 O1 175.1(3) . . . . ?
O4 Y1 C1 O1 -169.5(3) . . . 3_656 ?
O4 Y1 C1 O1 10.5(3) 3_656 . . 3_656 ?
O5 Y1 C1 O1 -81.7(3) 3_656 . . 3_656 ?
O5 Y1 C1 O1 98.3(3) . . . 3_656 ?
O1 Y1 C1 O1 180 . . . 3_656 ?
O3 Y1 C1 O1 96.6(3) . . . 3_656 ?
O3 Y1 C1 O1 -83.4(3) 3_656 . . 3_656 ?
Na1 Y1 C1 O1 175.1(3) 1_655 . . 3_656 ?
Na1 Y1 C1 O1 -4.9(3) . . . 3_656 ?
O1 C1 C2 C3 168.6(4) . . . . ?
O1 C1 C2 C3 -11.4(4) 3_656 . . . ?
O1 C1 C2 C3 -11.4(4) . . . 3_656 ?
O1 C1 C2 C3 168.6(4) 3_656 . . 3_656 ?
C3 C2 C3 C4 0.2(3) 3_656 . . . ?
C1 C2 C3 C4 -179.8(3) . . . . ?
C2 C3 C4 C5 -0.5(7) . . . . ?
C3 C4 C5 C4 0.2(3) . . . 3_656 ?
C3 C4 C5 C6 -179.8(3) . . . . ?
C4 C5 C6 C7 -146.1(3) . . . 3_656 ?
C4 C5 C6 C7 33.9(3) 3_656 . . 3_656 ?
C4 C5 C6 C7 33.9(3) . . . . ?
C4 C5 C6 C7 -146.1(3) 3_656 . . . ?
C7 C6 C7 C8 -1.4(4) 3_656 . . . ?
C5 C6 C7 C8 178.6(4) . . . . ?
C6 C7 C8 C9 2.8(7) . . . . ?
C7 C8 C9 C8 -1.4(4) . . . 3_656 ?
C7 C8 C9 C10 178.6(4) . . . . ?
C8 C9 C10 O2 1.1(3) . . . 3_656 ?
C8 C9 C10 O2 -178.9(3) 3_656 . . 3_656 ?
C8 C9 C10 O2 -178.9(3) . . . . ?
C8 C9 C10 O2 1.1(3) 3_656 . . . ?
Y1 O3 C11 C12 -13.1(4) . . . . ?
Y1 O3 C11 C11 108.2(3) . . . 3_655 ?
Y1 O5 C12 O4 158.7(3) . . . 8_654 ?
Y1 O5 C12 C11 -20.6(5) . . . . ?
O3 C11 C12 O5 20.6(5) . . . . ?
C11 C11 C12 O5 -100.1(5) 3_655 . . . ?
O3 C11 C12 O4 -158.7(3) . . . 8_654 ?
C11 C11 C12 O4 80.6(5) 3_655 . . 8_654 ?
